data_2005297
loop_
_publ_author_name
'Henry, R.'
'Copp, R. R.'
'Wong, C. F.'

_publ_section_title
;
 <i>N</i>-[1-(2-Benzo[<i>b</i>]thienyl)ethyl]-<i>N</i>'-carbamoylurea
 and 1-[1-(2-Benzo[<i>b</i>]thienyl)ethyl][1,3,5]triazine-2,4,6-trione
 Methanol Solvate
;
_journal_issue 8
_journal_name_full 'Acta Crystallographica Section C'
_journal_page_first 2032
_journal_page_last 2035
_journal_paper_doi 10.1107/S0108270195017215
_journal_volume 52
_journal_year 1996
_chemical_formula_iupac 'C12 H13 N3 O2 S1'
_chemical_formula_moiety 'C12 H13 N3 O2 S1'
_chemical_formula_sum 'C12 H13 N3 O2 S'
_chemical_formula_weight 263.31
_space_group_IT_number 14
_symmetry_cell_setting monoclinic
_symmetry_space_group_name_Hall '-P 2ybc'
_symmetry_space_group_name_H-M 'P 1 21/c 1'
_atom_type_scat_source IntTabIV
_cell_angle_alpha 90
_cell_angle_beta 101.88(1)
_cell_angle_gamma 90
_cell_formula_units_Z 4
_cell_length_a 11.916(3)
_cell_length_b 6.132(1)
_cell_length_c 17.832(3)
_cell_measurement_reflns_used 24
_cell_measurement_temperature 298
_cell_measurement_theta_max 52.98
_cell_measurement_theta_min 44.90
_cell_volume 1275.1(4)
_computing_cell_refinement 'MSC/AFC Diffractometer Control Software'
_computing_data_collection
;
MSC/AFC Diffractometer Control Software
(Molecular Structure Corporation, 1988)
;
_computing_data_reduction 'MSC/AFC Diffractometer Control Software'
_computing_publication_material TEXSAN
_computing_structure_refinement 'TEXSAN (Molecular Structure Corporation, 1993)'
_computing_structure_solution 'SHELXS86 (Sheldrick, 1990)'
_diffrn_measurement_device 'Rigaku AFC-5R'
_diffrn_measurement_method \w
_diffrn_radiation_type CuK\a
_diffrn_radiation_wavelength 1.54178
_diffrn_reflns_av_R_equivalents 0.037
_diffrn_reflns_limit_h_max 13
_diffrn_reflns_limit_h_min 0
_diffrn_reflns_limit_k_max 6
_diffrn_reflns_limit_k_min 0
_diffrn_reflns_limit_l_max 20
_diffrn_reflns_limit_l_min -20
_diffrn_reflns_number 2205
_diffrn_reflns_theta_max 60.1
_diffrn_standards_decay_% 0.34
_diffrn_standards_interval_count 150
_diffrn_standards_number 3
_exptl_absorpt_coefficient_mu 2.21
_exptl_absorpt_correction_T_max 1.000
_exptl_absorpt_correction_T_min 0.760
_exptl_absorpt_correction_type 'empirical via \y scan (North, Phillips & Mathews, 1968)'
_exptl_crystal_colour clear
_exptl_crystal_density_diffrn 1.371
_exptl_crystal_description blade
_exptl_crystal_size_max 0.4
_exptl_crystal_size_mid 0.2
_exptl_crystal_size_min 0.1
_refine_diff_density_max 0.19
_refine_diff_density_min -0.17
_refine_ls_extinction_method none
_refine_ls_goodness_of_fit_obs 2.91
_refine_ls_hydrogen_treatment noref
_refine_ls_number_parameters 181
_refine_ls_number_reflns 1456
_refine_ls_R_factor_obs 0.043
_refine_ls_shift/esd_max 0.05
_refine_ls_structure_factor_coef F
_refine_ls_weighting_scheme sigma
_refine_ls_wR_factor_obs 0.042
_reflns_number_observed 1456
_reflns_number_total 2096
_reflns_observed_criterion I>3\s(I)
_cod_data_source_file sz1014.cif
_cod_data_source_block sz1014a
_cod_original_sg_symbol_H-M 'P 21/c'
_cod_original_formula_sum 'C12 H13 N3 O2 S1'
_cod_database_code 2005297

loop_
_symmetry_equiv_pos_as_xyz
x,y,z
x,1/2-y,1/2+z
-x,-y,-z
-x,1/2+y,1/2-z

loop_
_atom_site_aniso_label
_atom_site_aniso_U_11
_atom_site_aniso_U_22
_atom_site_aniso_U_33
_atom_site_aniso_U_12
_atom_site_aniso_U_13
_atom_site_aniso_U_23
S(1) 0.0480(10) 0.050(2) 0.0680(10) 0.0010(10) 0.0080(10) 0.0100(10)
O(1) 0.0560(10) 0.078(2) 0.0350(10) 0.0080(10) 0.0010(10) -0.0160(10)
O(2) 0.074(2) 0.078(2) 0.0340(10) 0.0230(10) 0.0010(10) -0.0030(10)
N(1) 0.045(2) 0.064(2) 0.0380(10) 0.011(2) 0.0010(10) -0.0050(10)
N(2) 0.048(2) 0.076(2) 0.0320(10) 0.017(2) -0.0030(10) -0.0090(10)
N(3) 0.068(2) 0.071(2) 0.040(2) 0.027(2) 0.0030(10) -0.002(2)
C(1) 0.046(2) 0.044(2) 0.042(2) 0.003(2) 0.001(2) 0.004(2)
C(2) 0.070(7) 0.070(10) 0.061(7) 0.008(7) 0.006(5) 0.020(7)
C(3) 0.048(2) 0.058(2) 0.057(2) -0.006(2) 0.004(2) 0.007(2)
C(4) 0.054(2) 0.075(3) 0.111(3) 0.009(2) 0.016(2) 0.019(3)
C(5) 0.056(3) 0.096(4) 0.117(4) -0.002(3) 0.030(2) 0.012(3)
C(6) 0.070(3) 0.090(4) 0.065(3) -0.028(3) 0.016(2) 0.006(2)
C(7) 0.076(3) 0.061(3) 0.051(2) -0.007(2) -0.003(2) 0.009(2)
C(8) 0.047(2) 0.061(3) 0.042(2) -0.003(2) -0.002(2) -0.003(2)
C(9) 0.047(2) 0.058(2) 0.045(2) 0.002(2) 0.004(2) 0.002(2)
C(10) 0.060(2) 0.095(3) 0.081(3) 0.002(2) 0.011(2) 0.030(3)
C(11) 0.037(2) 0.063(2) 0.040(2) 0.000(2) 0.0040(10) -0.002(2)
C(12) 0.046(2) 0.066(3) 0.037(2) 0.000(2) 0.004(2) -0.003(2)
S(1B) 0.042(2) 0.056(3) 0.080(3) 0.010(2) 0.013(2) 0.023(2)
C(2B) 0.080(10) 0.060(10) 0.070(10) 0.021(9) -0.008(8) -0.020(10)

loop_
_atom_site_label
_atom_site_fract_x
_atom_site_fract_y
_atom_site_fract_z
_atom_site_B_iso_or_equiv
S1 .3811(3) .1201(6) .3512(3) 4.4(1)
S1B .4840(5) -0.3178(8) .4111(4) 4.7(2)
O1 .1068(2) -.0573(4) .2771(1) 4.6(1)
O2 .0711(2) .2696(4) .4728(1) 5.0(1)
N1 .1788(2) -.0288(5) .4048(1) 3.9(1)
N2 .0373(2) .2054(5) .3431(1) 4.2(1)
N3 -.0424(2) .4988(5) .3910(1) 4.8(1)
C1 .3729(3) -0.1341(6) .3916(2) 3.6(1)
C2 .474(1) -0.239(2) .399(1) 5.3(6)
C2B .402(2) .046(3) .360(1) 5.9(9)
C3 .5666(3) -0.1322(6) .3739(2) 4.4(2)
C4 .6790(3) -0.1831(7) .3693(2) 6.3(2)
C5 .7409(3) -.0375(8) .3372(3) 6.9(2)
C6 .6949(4) .1589(8) .3093(2) 5.9(2)
C7 .5847(3) .2146(6) .3133(2) 5.1(2)
C8 .5202(3) .0684(6) .3458(2) 4.1(2)
C9 .2589(3) -0.2091(6) .4080(2) 4.0(2)
C10 .2739(3) -0.3234(7) .4836(2) 6.2(2)
C11 .1094(2) .0305(6) .3399(2) 3.7(1)
C12 .0240(3) .3241(6) .4069(2) 4.0(2)
H1 .712 -0.3169 .3892 7.6
H2 .8176 -0.0722 .3344 8.3
H3 .7406 .2578 .2869 7
H4 .5535 .3511 .2937 6.2
H5 .2272 -0.3107 .3695 4.8
H6 .2019 -0.3782 .49 7.2
H7 .3268 -0.4391 .4859 7.2
H8 .3018 -0.2219 .5239 7.2
H9 .1733 .0543 .4558 4.9
H10 -0.0084 .2399 .2948 4.9
H11 -0.0782 .5402 .3428 5.7
H12 -0.0573 .5919 .4294 5.7
H13 .4826 -0.3865 .4208 5.8
H13B .3459 .1634 .3473 6

loop_
_geom_angle_atom_site_label_1
_geom_angle_atom_site_label_2
_geom_angle_atom_site_label_3
_geom_angle
_geom_angle_publ_flag
C1 S1 C8 89.7(2) no
C1 S1 C2B 33(3) no
C1 S1 H13B 115.40 no
C8 S1 C2B 56(3) no
C8 S1 H13B 154.89 no
C2B S1 H13B 148.57 no
C9 N1 C11 121.9(3) no
C9 N1 H9 119.31 no
C11 N1 H9 118.72 no
C11 N2 C12 128.2(2) no
C11 N2 H10 112.47 no
C12 N2 H10 119.27 no
C12 N3 H11 124.54 no
C12 N3 H12 122.08 no
H11 N3 H12 113.37 no
S1 C1 C2 110.2(7) no
S1 C1 C9 118.8(2) no
S1 C1 S1B 124.7(3) no
S1 C1 C2B 12.5(9) no
C2 C1 C9 130.8(7) no
C2 C1 S1B 14.4(7) no
C2 C1 C2B 98.0(10) no
C9 C1 S1B 116.4(3) no
C9 C1 C2B 131.3(9) no
S1B C1 C2B 112.0(10) no
C1 C2 C3 119.0(10) no
C3 C8 C7 120.5(3) no
C1 C2 S1B 127(3) no
C1 C2 H13 120.01 no
C3 C2 S1B 114(2) no
C3 C2 H13 121.13 no
S1B C2 H13 6.85 no
C2 C3 C4 136.8(7) no
C2 C3 C8 103.9(6) no
C2 C3 S1B 16.4(6) no
C4 C3 C8 119.3(3) no
C4 C3 S1B 120.5(3) no
C8 C3 S1B 120.2(3) no
C3 C4 C5 119.4(4) no
C3 C4 H1 120.15 no
C5 C4 H1 120.49 no
C4 C5 C6 121.2(4) no
C4 C5 H2 119.19 no
C6 C5 H2 119.57 no
C5 C6 C7 120.9(4) no
C5 C6 H3 119.28 no
C7 C6 H3 119.85 no
C6 C7 C8 118.7(4) no
C6 C7 H4 120.29 no
C8 C7 H4 120.96 no
S1 C8 C3 117.3(3) no
S1 C8 C7 122.2(3) no
S1 C8 C2B 17.1(7) no
C3 S1B H13 145.23 no
C3 C8 C2B 100.3(8) no
C7 C8 C2B 139.1(8) no
N1 C9 C1 111.6(3) no
N1 C9 C10 110.4(3) no
N1 C9 H5 108.19 no
C1 C9 C10 111.7(3) no
C1 C9 H5 107.27 no
C10 C9 H5 107.57 no
C9 C10 H6 109.26 no
C9 C10 H7 110.16 no
C9 C10 H8 109.26 no
H6 C10 H7 109.92 no
H6 C10 H8 108.86 no
H7 C10 H8 109.36 no
O1 C11 N1 124.4(3) no
O1 C11 N2 118.4(2) no
N1 C11 N2 117.2(3) no
O2 C12 N2 122.0(3) no
O2 C12 N3 123.6(3) no
N2 C12 N3 114.4(3) no
C1 S1B C2 39(2) no
C1 S1B C3 88.1(3) no
C1 S1B H13 126.54 no
C2 S1B C3 49(2) no
C2 S1B H13 165.15 no
S1 C2B C1 134(3) no
S1 C2B C8 106(3) no
S1 C2B H13B 15.17 no
C1 C2B C8 119.0(10) no
C1 C2B H13B 119.09 no

loop_
_geom_bond_atom_site_label_1
_geom_bond_atom_site_label_2
_geom_bond_distance
_geom_bond_publ_flag
S1 C1 1.729(5) no
S1 C8 1.710(4) no
S1 C2B 0.52(2) no
S1 H13B 0.489 no
O1 C11 1.236(4) no
O2 C12 1.240(4) no
N1 C9 1.453(4) no
N1 C11 1.328(4) no
N1 H9 1.057 no
N2 C11 1.383(4) no
N2 C12 1.386(4) no
N2 H10 0.944 no
N3 C12 1.327(5) no
N3 H11 0.913 no
N3 H12 0.936 no
C1 C2 1.35(2) no
C1 C9 1.520(5) no
C1 S1B 1.718(6) no
C1 C2B 1.32(2) no
C2 C3 1.43(2) no
C2 S1B 0.53(2) no
C2 H13 0.982 no
C3 C4 1.394(5) no
C3 C8 1.399(5) no
C3 S1B 1.724(7) no
C4 C5 1.358(7) no
C4 H1 0.947 no
C5 C6 1.374(7) no
C5 H2 0.950 no
C6 C7 1.374(6) no
C6 H3 0.955 no
C7 C8 1.383(5) no
C7 H4 0.952 no
C8 C2B 1.49(2) no
C9 C10 1.497(5) no
C9 H5 0.947 no
C10 H6 0.950 no
C10 H7 0.944 no
C10 H8 0.957 no
S1B H13 0.457 no
C2B H13B 0.974 no
